data_1574535
loop_
_publ_author_name
'Shi, Yingshuang'
'Tang, Ke'
'Zhang, Jincheng'
'Hu, Ping'
'Wang, Bi-Qin'
'Zhao, Ke-Qing'
'Zhou, Yuqiao'
'Xiang, Haifeng'
'Song, Jintong'

_publ_section_title
;
 Building metal-induced inherent chirality: chiral
 stability/phosphorescence enhancement via a ring expansion strategy of
 Pt(ii) complexes
;
_journal_issue 21
_journal_name_full 'Chemical Science'
_journal_page_first 9135
_journal_page_last 9142
_journal_paper_doi 10.1039/D5SC01121C
_journal_volume 16
_journal_year 2025
_chemical_formula_moiety 'C36 H24 F2 N3 O P Pt'
_chemical_formula_sum 'C36 H24 F2 N3 O P Pt'
_chemical_formula_weight 778.64
_space_group_crystal_system triclinic
_space_group_IT_number 2
_space_group_name_Hall '-P 1'
_space_group_name_H-M_alt 'P -1'
_atom_sites_solution_hydrogens geom
_atom_sites_solution_primary dual
_audit_creation_date 2023-03-27
_audit_creation_method
;
Olex2 1.2
(compiled 2018.05.29 svn.r3508 for OlexSys, GUI svn.r5506)
;
_audit_update_record
;
2024-08-21 deposited with the CCDC.	2025-04-28 downloaded from the CCDC.
;
_cell_angle_alpha 67.612(8)
_cell_angle_beta 80.744(7)
_cell_angle_gamma 65.920(8)
_cell_formula_units_Z 2
_cell_length_a 11.2485(9)
_cell_length_b 13.3692(11)
_cell_length_c 13.8340(13)
_cell_measurement_reflns_used 6369
_cell_measurement_temperature 293(2)
_cell_measurement_theta_max 27.0610
_cell_measurement_theta_min 3.1770
_cell_volume 1756.2(3)
_computing_cell_refinement 'CrysAlisPro 1.171.40.67a (Rigaku OD, 2019)'
_computing_data_collection 'CrysAlisPro 1.171.40.67a (Rigaku OD, 2019)'
_computing_data_reduction 'CrysAlisPro 1.171.40.67a (Rigaku OD, 2019)'
_computing_molecular_graphics 'Olex2 (Dolomanov et al., 2009)'
_computing_publication_material 'Olex2 (Dolomanov et al., 2009)'
_computing_structure_refinement 'ShelXL (Sheldrick, 2015)'
_computing_structure_solution 'ShelXT (Sheldrick, 2015)'
_diffrn_ambient_temperature 293.15
_diffrn_detector 'CCD plate'
_diffrn_detector_area_resol_mean 16.0874
_diffrn_detector_type Eos
_diffrn_measured_fraction_theta_full 0.999
_diffrn_measured_fraction_theta_max 0.998
_diffrn_measurement_details
;
List of Runs (angles in degrees, time in seconds):

  # Type    Start    End  Width  t~exp~   \w     \q     \k     \f   Frames
#--------------------------------------------------------------------------
  1  \w    -51.00  37.00   1.00    3.00    --   17.90 -38.00 -60.00   88
  2  \w     -9.00  39.00   1.00    3.00    --   17.90  77.00-180.00   48
  3  \w     -9.00  39.00   1.00    3.00    --   17.90  77.00 -60.00   48
  4  \w     -9.00  39.00   1.00    3.00    --   17.90  77.00  60.00   48
  5  \w    -51.00  37.00   1.00    3.00    --   17.90 -38.00-180.00   88
  6  \w    -39.00  40.00   1.00    3.00    --   17.90 -77.00  90.00   79
;
_diffrn_measurement_device 'four-circle diffractometer'
_diffrn_measurement_device_type 'Xcalibur, Eos'
_diffrn_measurement_method '\w scans'
_diffrn_orient_matrix_type 'CrysAlisPro convention (1999,Acta A55,543-557)'
_diffrn_orient_matrix_UB_11 -0.0093944000
_diffrn_orient_matrix_UB_12 0.0071878000
_diffrn_orient_matrix_UB_13 0.0492545000
_diffrn_orient_matrix_UB_21 -0.0321199000
_diffrn_orient_matrix_UB_22 0.0612433000
_diffrn_orient_matrix_UB_23 -0.0247792000
_diffrn_orient_matrix_UB_31 -0.0604197000
_diffrn_orient_matrix_UB_32 -0.0067334000
_diffrn_orient_matrix_UB_33 0.0059221000
_diffrn_radiation_monochromator graphite
_diffrn_radiation_probe x-ray
_diffrn_radiation_type MoK\a
_diffrn_radiation_wavelength 0.71073
_diffrn_reflns_av_R_equivalents 0.0568
_diffrn_reflns_av_unetI/netI 0.1102
_diffrn_reflns_Laue_measured_fraction_full 0.999
_diffrn_reflns_Laue_measured_fraction_max 0.998
_diffrn_reflns_limit_h_max 14
_diffrn_reflns_limit_h_min -13
_diffrn_reflns_limit_k_max 16
_diffrn_reflns_limit_k_min -16
_diffrn_reflns_limit_l_max 17
_diffrn_reflns_limit_l_min -17
_diffrn_reflns_number 13795
_diffrn_reflns_point_group_measured_fraction_full 0.999
_diffrn_reflns_point_group_measured_fraction_max 0.998
_diffrn_reflns_theta_full 25.242
_diffrn_reflns_theta_max 26.372
_diffrn_reflns_theta_min 2.997
_diffrn_source 'fine-focus sealed X-ray tube'
_diffrn_source_type 'Enhance (Mo) X-ray Source'
_exptl_absorpt_coefficient_mu 4.081
_exptl_absorpt_correction_T_max 1.00000
_exptl_absorpt_correction_T_min 0.22098
_exptl_absorpt_correction_type multi-scan
_exptl_absorpt_process_details
;
CrysAlisPro 1.171.40.67a (Rigaku Oxford Diffraction, 2019)
Empirical absorption correction using spherical harmonics,
 implemented in SCALE3 ABSPACK scaling algorithm.
;
_exptl_crystal_density_diffrn 1.472
_exptl_crystal_description block
_exptl_crystal_F_000 760
_exptl_crystal_size_max 0.35
_exptl_crystal_size_mid 0.3
_exptl_crystal_size_min 0.25
_refine_diff_density_max 3.163
_refine_diff_density_min -1.233
_refine_diff_density_rms 0.168
_refine_ls_extinction_method none
_refine_ls_goodness_of_fit_ref 0.971
_refine_ls_hydrogen_treatment constr
_refine_ls_matrix_type full
_refine_ls_number_parameters 397
_refine_ls_number_reflns 7152
_refine_ls_number_restraints 0
_refine_ls_restrained_S_all 0.971
_refine_ls_R_factor_all 0.0947
_refine_ls_R_factor_gt 0.0578
_refine_ls_shift/su_max 0.001
_refine_ls_shift/su_mean 0.000
_refine_ls_structure_factor_coef Fsqd
_refine_ls_weighting_details 'w=1/[\s^2^(Fo^2^)+(0.0561P)^2^] where P=(Fo^2^+2Fc^2^)/3'
_refine_ls_weighting_scheme calc
_refine_ls_wR_factor_gt 0.1131
_refine_ls_wR_factor_ref 0.1258
_reflns_Friedel_coverage 0.000
_reflns_number_gt 4856
_reflns_number_total 7152
_reflns_threshold_expression 'I > 2\s(I)'
_cod_data_source_file d5sc01121c2.cif
_cod_data_source_block 230324_s1_yry_h_auto
_cod_depositor_comments 'Adding full bibliography for 1574533--1574539.cif.'
_cod_database_code 1574535
_shelx_shelxl_version_number 2018/3
_chemical_oxdiff_formula c12h12n2o3p
_shelx_space_group_comment
;
The symmetry employed for this shelxl refinement is uniquely defined
by the following loop, which should always be used as a source of
symmetry information in preference to the above space-group names.
They are only intended as comments.
;
_shelx_estimated_absorpt_t_max 0.429
_shelx_estimated_absorpt_t_min 0.329
_reflns_odcompleteness_completeness 99.85
_reflns_odcompleteness_iscentric 1
_reflns_odcompleteness_theta 26.32
_olex2_refinement_description
;
1. Fixed Uiso
 At 1.2 times of:
  All C(H) groups
2.a Aromatic/amide H refined with riding coordinates:
 C1(H1), C2(H2), C3(H3), C4(H4), C8(H8), C10(H10), C14(H14), C15(H15),
 C16(H16), C17(H17), C21(H21), C22(H22), C23(H23), C24(H24), C26(H26), C27(H27),
  C28(H28), C29(H29), C30(H30), C32(H32), C33(H33), C34(H34), C35(H35), C36(H36)
;
_olex2_submission_special_instructions 'No special instructions were received'
_oxdiff_exptl_absorpt_empirical_details
;
Empirical correction (ABSPACK) includes:
- Absorption correction using spherical harmonics
- Frame scaling
;
_oxdiff_exptl_absorpt_empirical_full_max 3.491
_oxdiff_exptl_absorpt_empirical_full_min 0.585

loop_
_space_group_symop_operation_xyz
'x, y, z'
'-x, -y, -z'

loop_
_atom_site_label
_atom_site_type_symbol
_atom_site_fract_x
_atom_site_fract_y
_atom_site_fract_z
_atom_site_U_iso_or_equiv
_atom_site_adp_type
_atom_site_occupancy
_atom_site_site_symmetry_order
_atom_site_calc_flag
_atom_site_refinement_flags_posn
_atom_site_refinement_flags_adp
_atom_site_refinement_flags_occupancy
_atom_site_disorder_assembly
_atom_site_disorder_group
Pt1 Pt 0.37750(3) 0.32889(3) 0.57943(2) 0.03739(13) Uani 1 1 d . . . . .
P1 P 0.10742(18) 0.39866(19) 0.70866(16) 0.0350(5) Uani 1 1 d . . . . .
F1 F 0.7663(5) 0.3373(5) 0.3183(5) 0.0857(19) Uani 1 1 d . . . . .
O1 O 0.1822(5) 0.4320(5) 0.6068(4) 0.0466(15) Uani 1 1 d . . . . .
N1 N 0.3904(5) 0.4588(6) 0.4489(5) 0.0377(16) Uani 1 1 d . . . . .
C1 C 0.2900(8) 0.5640(8) 0.4120(7) 0.048(2) Uani 1 1 d . . . . .
H1 H 0.213445 0.577650 0.451046 0.057 Uiso 1 1 calc R . . . .
F2 F 0.8568(5) -0.0026(5) 0.6090(5) 0.0701(16) Uani 1 1 d . . . . .
N2 N 0.3644(5) 0.1922(5) 0.7021(5) 0.0362(16) Uani 1 1 d . . . . .
C2 C 0.2962(8) 0.6494(8) 0.3216(8) 0.055(2) Uani 1 1 d . . . . .
H2 H 0.226327 0.720691 0.298861 0.066 Uiso 1 1 calc R . . . .
N3 N 0.3533(6) 0.0646(6) 0.8673(5) 0.0446(17) Uani 1 1 d . . . . .
C3 C 0.4099(9) 0.6268(8) 0.2641(8) 0.058(3) Uani 1 1 d . . . . .
H3 H 0.416325 0.682910 0.200379 0.070 Uiso 1 1 calc R . . . .
C4 C 0.5145(8) 0.5219(8) 0.3000(7) 0.053(2) Uani 1 1 d . . . . .
H4 H 0.591796 0.508520 0.261679 0.064 Uiso 1 1 calc R . . . .
C5 C 0.5037(7) 0.4361(8) 0.3940(6) 0.040(2) Uani 1 1 d . . . . .
C6 C 0.5999(7) 0.3179(8) 0.4459(6) 0.038(2) Uani 1 1 d . . . . .
C7 C 0.7261(8) 0.2743(9) 0.4105(7) 0.053(2) Uani 1 1 d . . . . .
C8 C 0.8128(8) 0.1689(10) 0.4611(8) 0.060(3) Uani 1 1 d . . . . .
H8 H 0.896688 0.139916 0.435442 0.072 Uiso 1 1 calc R . . . .
C9 C 0.7702(8) 0.1054(9) 0.5540(8) 0.056(3) Uani 1 1 d . . . . .
C10 C 0.6475(8) 0.1422(8) 0.5946(7) 0.044(2) Uani 1 1 d . . . . .
H10 H 0.623698 0.094924 0.657073 0.053 Uiso 1 1 calc R . . . .
C11 C 0.5592(7) 0.2528(8) 0.5394(6) 0.039(2) Uani 1 1 d . . . . .
C12 C 0.3486(6) 0.1714(7) 0.8068(6) 0.0303(17) Uani 1 1 d . . . . .
C13 C 0.3811(6) 0.0855(8) 0.6956(7) 0.042(2) Uani 1 1 d . . . . .
C14 C 0.3934(7) 0.0536(8) 0.6081(7) 0.047(2) Uani 1 1 d . . . . .
H14 H 0.400704 0.103241 0.540658 0.057 Uiso 1 1 calc R . . . .
C15 C 0.3940(9) -0.0556(10) 0.6276(9) 0.065(3) Uani 1 1 d . . . . .
H15 H 0.399986 -0.079274 0.571266 0.078 Uiso 1 1 calc R . . . .
C16 C 0.3861(9) -0.1309(10) 0.7264(9) 0.065(3) Uani 1 1 d . . . . .
H16 H 0.387062 -0.203750 0.735145 0.078 Uiso 1 1 calc R . . . .
C17 C 0.3769(9) -0.1018(8) 0.8112(8) 0.058(2) Uani 1 1 d . . . . .
H17 H 0.372436 -0.153780 0.878135 0.069 Uiso 1 1 calc R . . . .
C18 C 0.3742(7) 0.0081(8) 0.7959(7) 0.043(2) Uani 1 1 d . . . . .
C19 C 0.3093(7) 0.2602(7) 0.8542(6) 0.0322(18) Uani 1 1 d . . . . .
C20 C 0.1967(7) 0.3648(7) 0.8201(6) 0.039(2) Uani 1 1 d . . . . .
C21 C 0.1562(8) 0.4400(8) 0.8781(7) 0.050(2) Uani 1 1 d . . . . .
H21 H 0.082728 0.508565 0.856420 0.060 Uiso 1 1 calc R . . . .
C22 C 0.2202(9) 0.4165(9) 0.9643(7) 0.063(3) Uani 1 1 d . . . . .
H22 H 0.190951 0.468393 1.000450 0.075 Uiso 1 1 calc R . . . .
C23 C 0.3293(9) 0.3146(9) 0.9979(7) 0.060(3) Uani 1 1 d . . . . .
H23 H 0.373856 0.298226 1.056656 0.072 Uiso 1 1 calc R . . . .
C24 C 0.3727(8) 0.2365(7) 0.9444(6) 0.043(2) Uani 1 1 d . . . . .
H24 H 0.444871 0.167411 0.968781 0.052 Uiso 1 1 calc R . . . .
C25 C -0.0416(7) 0.5225(8) 0.7037(6) 0.040(2) Uani 1 1 d . . . . .
C26 C -0.1560(8) 0.5108(8) 0.7545(8) 0.055(2) Uani 1 1 d . . . . .
H26 H -0.156042 0.436610 0.792854 0.066 Uiso 1 1 calc R . . . .
C27 C -0.2673(9) 0.6067(11) 0.7486(9) 0.077(3) Uani 1 1 d . . . . .
H27 H -0.343627 0.598240 0.780515 0.092 Uiso 1 1 calc R . . . .
C28 C -0.2649(9) 0.7157(11) 0.6949(10) 0.079(3) Uani 1 1 d . . . . .
H28 H -0.339751 0.781493 0.692425 0.095 Uiso 1 1 calc R . . . .
C29 C -0.1569(10) 0.7293(8) 0.6459(9) 0.078(3) Uani 1 1 d . . . . .
H29 H -0.158122 0.804178 0.609136 0.094 Uiso 1 1 calc R . . . .
C30 C -0.0417(8) 0.6321(8) 0.6493(8) 0.060(3) Uani 1 1 d . . . . .
H30 H 0.033159 0.642037 0.615189 0.072 Uiso 1 1 calc R . . . .
C31 C 0.0680(7) 0.2758(7) 0.7248(7) 0.042(2) Uani 1 1 d . . . . .
C32 C 0.0399(9) 0.2067(8) 0.8200(8) 0.059(3) Uani 1 1 d . . . . .
H32 H 0.037944 0.223164 0.879939 0.071 Uiso 1 1 calc R . . . .
C33 C 0.0142(9) 0.1117(9) 0.8256(9) 0.074(3) Uani 1 1 d . . . . .
H33 H -0.005161 0.064319 0.890138 0.088 Uiso 1 1 calc R . . . .
C34 C 0.0166(9) 0.0862(10) 0.7384(13) 0.081(4) Uani 1 1 d . . . . .
H34 H -0.001170 0.022452 0.742880 0.098 Uiso 1 1 calc R . . . .
C35 C 0.0452(9) 0.1553(11) 0.6464(12) 0.081(4) Uani 1 1 d . . . . .
H35 H 0.049029 0.137223 0.587095 0.098 Uiso 1 1 calc R . . . .
C36 C 0.0687(7) 0.2503(9) 0.6363(7) 0.052(2) Uani 1 1 d . . . . .
H36 H 0.085219 0.298069 0.570829 0.063 Uiso 1 1 calc R . . . .

loop_
_atom_site_aniso_label
_atom_site_aniso_U_11
_atom_site_aniso_U_22
_atom_site_aniso_U_33
_atom_site_aniso_U_23
_atom_site_aniso_U_13
_atom_site_aniso_U_12
Pt1 0.02800(18) 0.0501(2) 0.0338(2) -0.01877(16) 0.00380(12) -0.01231(15)
P1 0.0303(11) 0.0422(13) 0.0332(12) -0.0169(10) 0.0033(9) -0.0122(10)
F1 0.054(3) 0.104(5) 0.085(5) -0.029(4) 0.035(3) -0.033(3)
O1 0.033(3) 0.057(4) 0.038(3) -0.018(3) -0.001(2) -0.005(3)
N1 0.025(3) 0.048(4) 0.046(4) -0.025(4) 0.013(3) -0.016(3)
C1 0.035(5) 0.047(6) 0.056(6) -0.017(5) 0.003(4) -0.013(4)
F2 0.036(3) 0.068(4) 0.088(4) -0.031(3) -0.003(3) 0.002(3)
N2 0.019(3) 0.035(4) 0.050(5) -0.020(3) 0.012(3) -0.007(3)
C2 0.043(5) 0.051(6) 0.064(7) -0.014(5) -0.001(5) -0.016(5)
N3 0.044(4) 0.054(5) 0.042(4) -0.021(4) 0.003(3) -0.022(4)
C3 0.064(6) 0.053(6) 0.048(6) -0.008(5) 0.000(5) -0.023(5)
C4 0.047(5) 0.058(6) 0.046(6) -0.004(5) 0.010(4) -0.028(5)
C5 0.037(5) 0.059(6) 0.037(5) -0.026(5) 0.005(4) -0.024(4)
C6 0.038(5) 0.060(6) 0.026(4) -0.011(4) 0.007(4) -0.035(5)
C7 0.034(5) 0.081(7) 0.045(6) -0.029(5) 0.017(4) -0.024(5)
C8 0.027(5) 0.092(8) 0.074(8) -0.050(7) 0.019(5) -0.023(6)
C9 0.024(4) 0.073(7) 0.072(7) -0.042(6) -0.010(5) -0.002(5)
C10 0.039(5) 0.056(6) 0.034(5) -0.018(4) 0.000(4) -0.012(5)
C11 0.036(4) 0.061(6) 0.037(5) -0.029(4) -0.003(4) -0.024(4)
C12 0.026(4) 0.039(5) 0.028(4) -0.016(4) -0.002(3) -0.011(4)
C13 0.016(4) 0.051(6) 0.048(6) -0.007(5) -0.004(3) -0.009(4)
C14 0.040(5) 0.071(7) 0.042(5) -0.036(5) 0.008(4) -0.019(5)
C15 0.056(6) 0.082(8) 0.085(9) -0.067(7) 0.006(6) -0.022(6)
C16 0.065(7) 0.066(7) 0.081(9) -0.039(7) -0.002(6) -0.027(6)
C17 0.067(6) 0.050(6) 0.061(7) -0.016(5) -0.003(5) -0.030(5)
C18 0.030(4) 0.049(6) 0.053(6) -0.026(5) -0.005(4) -0.008(4)
C19 0.030(4) 0.039(5) 0.034(5) -0.013(4) 0.004(3) -0.019(4)
C20 0.032(4) 0.050(5) 0.050(5) -0.030(5) 0.009(4) -0.023(4)
C21 0.049(5) 0.050(6) 0.054(6) -0.028(5) -0.006(4) -0.011(5)
C22 0.070(7) 0.079(8) 0.062(7) -0.051(6) -0.006(5) -0.025(6)
C23 0.055(6) 0.093(8) 0.052(6) -0.046(6) 0.000(5) -0.028(6)
C24 0.042(5) 0.048(5) 0.043(5) -0.022(5) -0.007(4) -0.012(4)
C25 0.036(4) 0.052(6) 0.032(5) -0.019(4) 0.001(4) -0.012(4)
C26 0.045(5) 0.057(6) 0.069(7) -0.028(5) 0.019(5) -0.026(5)
C27 0.031(5) 0.102(10) 0.099(10) -0.055(8) 0.022(5) -0.018(6)
C28 0.037(6) 0.091(9) 0.094(10) -0.051(8) 0.002(6) 0.006(6)
C29 0.064(7) 0.036(6) 0.096(9) -0.005(6) -0.014(6) 0.006(5)
C30 0.041(5) 0.056(7) 0.067(7) -0.014(6) 0.004(5) -0.013(5)
C31 0.025(4) 0.046(5) 0.055(6) -0.021(5) -0.010(4) -0.005(4)
C32 0.063(6) 0.065(7) 0.058(7) -0.018(6) -0.009(5) -0.032(5)
C33 0.082(8) 0.073(8) 0.078(8) -0.010(7) -0.016(6) -0.051(7)
C34 0.046(6) 0.049(7) 0.164(14) -0.047(8) -0.020(7) -0.016(5)
C35 0.052(6) 0.088(9) 0.140(13) -0.075(9) 0.000(7) -0.030(6)
C36 0.040(5) 0.073(7) 0.055(6) -0.031(5) 0.006(4) -0.027(5)

loop_
_atom_type_symbol
_atom_type_description
_atom_type_scat_dispersion_real
_atom_type_scat_dispersion_imag
_atom_type_scat_source
C C 0.0033 0.0016 'International Tables Vol C Tables 4.2.6.8 and 6.1.1.4'
H H 0.0000 0.0000 'International Tables Vol C Tables 4.2.6.8 and 6.1.1.4'
F F 0.0171 0.0103 'International Tables Vol C Tables 4.2.6.8 and 6.1.1.4'
N N 0.0061 0.0033 'International Tables Vol C Tables 4.2.6.8 and 6.1.1.4'
O O 0.0106 0.0060 'International Tables Vol C Tables 4.2.6.8 and 6.1.1.4'
P P 0.1023 0.0942 'International Tables Vol C Tables 4.2.6.8 and 6.1.1.4'
Pt Pt -1.7033 8.3905 'International Tables Vol C Tables 4.2.6.8 and 6.1.1.4'

loop_
_geom_angle_atom_site_label_1
_geom_angle_atom_site_label_2
_geom_angle_atom_site_label_3
_geom_angle
_geom_angle_site_symmetry_1
_geom_angle_site_symmetry_3
_geom_angle_publ_flag
N1 Pt1 O1 91.8(2) . . ?
N2 Pt1 O1 89.7(2) . . ?
N2 Pt1 N1 175.2(2) . . ?
C11 Pt1 O1 172.3(3) . . ?
C11 Pt1 N1 80.6(3) . . ?
C11 Pt1 N2 97.9(3) . . ?
O1 P1 C20 111.9(3) . . ?
O1 P1 C25 107.8(4) . . ?
O1 P1 C31 111.7(4) . . ?
C20 P1 C25 108.0(4) . . ?
C20 P1 C31 108.7(4) . . ?
C31 P1 C25 108.8(4) . . ?
P1 O1 Pt1 124.0(3) . . ?
C1 N1 Pt1 123.1(5) . . ?
C5 N1 Pt1 116.9(6) . . ?
C5 N1 C1 119.9(7) . . ?
N1 C1 H1 118.4 . . ?
C2 C1 N1 123.3(8) . . ?
C2 C1 H1 118.4 . . ?
C12 N2 Pt1 133.2(5) . . ?
C12 N2 C13 102.6(6) . . ?
C13 N2 Pt1 124.1(5) . . ?
C1 C2 H2 121.3 . . ?
C1 C2 C3 117.4(9) . . ?
C3 C2 H2 121.3 . . ?
C12 N3 C18 103.4(7) . . ?
C2 C3 H3 119.6 . . ?
C2 C3 C4 120.9(9) . . ?
C4 C3 H3 119.6 . . ?
C3 C4 H4 120.2 . . ?
C3 C4 C5 119.6(8) . . ?
C5 C4 H4 120.2 . . ?
N1 C5 C4 118.8(8) . . ?
N1 C5 C6 112.0(7) . . ?
C4 C5 C6 129.2(7) . . ?
C7 C6 C5 124.3(8) . . ?
C7 C6 C11 120.2(8) . . ?
C11 C6 C5 115.4(7) . . ?
F1 C7 C6 120.5(9) . . ?
C8 C7 F1 116.3(8) . . ?
C8 C7 C6 123.1(9) . . ?
C7 C8 H8 122.2 . . ?
C7 C8 C9 115.7(8) . . ?
C9 C8 H8 122.2 . . ?
F2 C9 C8 117.5(8) . . ?
F2 C9 C10 117.6(9) . . ?
C10 C9 C8 124.9(9) . . ?
C9 C10 H10 121.1 . . ?
C9 C10 C11 117.8(9) . . ?
C11 C10 H10 121.1 . . ?
C6 C11 Pt1 115.0(6) . . ?
C6 C11 C10 118.2(7) . . ?
C10 C11 Pt1 126.7(6) . . ?
N2 C12 C19 124.7(7) . . ?
N3 C12 N2 116.4(7) . . ?
N3 C12 C19 118.3(7) . . ?
N2 C13 C14 130.3(8) . . ?
C18 C13 N2 108.9(7) . . ?
C18 C13 C14 120.7(9) . . ?
C13 C14 H14 122.0 . . ?
C15 C14 C13 116.1(9) . . ?
C15 C14 H14 122.0 . . ?
C14 C15 H15 118.6 . . ?
C16 C15 C14 122.8(9) . . ?
C16 C15 H15 118.6 . . ?
C15 C16 H16 119.3 . . ?
C17 C16 C15 121.5(10) . . ?
C17 C16 H16 119.3 . . ?
C16 C17 H17 121.0 . . ?
C16 C17 C18 118.1(10) . . ?
C18 C17 H17 121.0 . . ?
C13 C18 N3 108.8(8) . . ?
C17 C18 N3 130.2(9) . . ?
C17 C18 C13 120.8(8) . . ?
C20 C19 C12 121.6(6) . . ?
C24 C19 C12 119.5(7) . . ?
C24 C19 C20 118.4(7) . . ?
C19 C20 P1 121.1(5) . . ?
C21 C20 P1 120.9(6) . . ?
C21 C20 C19 118.1(7) . . ?
C20 C21 H21 118.7 . . ?
C22 C21 C20 122.7(8) . . ?
C22 C21 H21 118.7 . . ?
C21 C22 H22 120.3 . . ?
C21 C22 C23 119.4(8) . . ?
C23 C22 H22 120.3 . . ?
C22 C23 H23 119.8 . . ?
C22 C23 C24 120.3(8) . . ?
C24 C23 H23 119.8 . . ?
C19 C24 H24 119.5 . . ?
C23 C24 C19 121.1(8) . . ?
C23 C24 H24 119.5 . . ?
C26 C25 P1 122.6(7) . . ?
C30 C25 P1 118.3(6) . . ?
C30 C25 C26 119.1(8) . . ?
C25 C26 H26 119.5 . . ?
C27 C26 C25 120.9(9) . . ?
C27 C26 H26 119.5 . . ?
C26 C27 H27 120.5 . . ?
C26 C27 C28 119.0(9) . . ?
C28 C27 H27 120.5 . . ?
C27 C28 H28 119.4 . . ?
C29 C28 C27 121.1(10) . . ?
C29 C28 H28 119.4 . . ?
C28 C29 H29 119.5 . . ?
C28 C29 C30 121.0(10) . . ?
C30 C29 H29 119.5 . . ?
C25 C30 C29 118.7(9) . . ?
C25 C30 H30 120.6 . . ?
C29 C30 H30 120.6 . . ?
C32 C31 P1 122.6(7) . . ?
C32 C31 C36 119.6(9) . . ?
C36 C31 P1 117.8(7) . . ?
C31 C32 H32 120.6 . . ?
C31 C32 C33 118.7(9) . . ?
C33 C32 H32 120.6 . . ?
C32 C33 H33 119.3 . . ?
C34 C33 C32 121.5(11) . . ?
C34 C33 H33 119.3 . . ?
C33 C34 H34 120.9 . . ?
C35 C34 C33 118.3(10) . . ?
C35 C34 H34 120.9 . . ?
C34 C35 H35 118.7 . . ?
C34 C35 C36 122.6(11) . . ?
C36 C35 H35 118.7 . . ?
C31 C36 H36 120.4 . . ?
C35 C36 C31 119.3(10) . . ?
C35 C36 H36 120.4 . . ?

loop_
_geom_bond_atom_site_label_1
_geom_bond_atom_site_label_2
_geom_bond_distance
_geom_bond_site_symmetry_2
_geom_bond_publ_flag
Pt1 O1 2.128(5) . ?
Pt1 N1 2.008(7) . ?
Pt1 N2 2.004(6) . ?
Pt1 C11 1.971(8) . ?
P1 O1 1.529(6) . ?
P1 C20 1.785(8) . ?
P1 C25 1.801(8) . ?
P1 C31 1.797(8) . ?
F1 C7 1.360(10) . ?
N1 C1 1.362(10) . ?
N1 C5 1.356(9) . ?
C1 H1 0.9300 . ?
C1 C2 1.349(12) . ?
F2 C9 1.366(10) . ?
N2 C12 1.363(9) . ?
N2 C13 1.396(10) . ?
C2 H2 0.9300 . ?
C2 C3 1.379(12) . ?
N3 C12 1.336(9) . ?
N3 C18 1.396(10) . ?
C3 H3 0.9300 . ?
C3 C4 1.382(12) . ?
C4 H4 0.9300 . ?
C4 C5 1.397(11) . ?
C5 C6 1.474(11) . ?
C6 C7 1.383(11) . ?
C6 C11 1.384(10) . ?
C7 C8 1.332(13) . ?
C8 H8 0.9300 . ?
C8 C9 1.380(13) . ?
C9 C10 1.368(11) . ?
C10 H10 0.9300 . ?
C10 C11 1.394(11) . ?
C12 C19 1.451(10) . ?
C13 C14 1.400(11) . ?
C13 C18 1.393(11) . ?
C14 H14 0.9300 . ?
C14 C15 1.378(12) . ?
C15 H15 0.9300 . ?
C15 C16 1.369(14) . ?
C16 H16 0.9300 . ?
C16 C17 1.347(13) . ?
C17 H17 0.9300 . ?
C17 C18 1.390(11) . ?
C19 C20 1.424(10) . ?
C19 C24 1.402(10) . ?
C20 C21 1.409(10) . ?
C21 H21 0.9300 . ?
C21 C22 1.359(12) . ?
C22 H22 0.9300 . ?
C22 C23 1.384(12) . ?
C23 H23 0.9300 . ?
C23 C24 1.391(11) . ?
C24 H24 0.9300 . ?
C25 C26 1.401(10) . ?
C25 C30 1.368(11) . ?
C26 H26 0.9300 . ?
C26 C27 1.364(12) . ?
C27 H27 0.9300 . ?
C27 C28 1.370(14) . ?
C28 H28 0.9300 . ?
C28 C29 1.338(14) . ?
C29 H29 0.9300 . ?
C29 C30 1.402(12) . ?
C30 H30 0.9300 . ?
C31 C32 1.366(12) . ?
C31 C36 1.387(11) . ?
C32 H32 0.9300 . ?
C32 C33 1.385(12) . ?
C33 H33 0.9300 . ?
C33 C34 1.367(15) . ?
C34 H34 0.9300 . ?
C34 C35 1.338(16) . ?
C35 H35 0.9300 . ?
C35 C36 1.354(13) . ?
C36 H36 0.9300 . ?

loop_
_geom_torsion_atom_site_label_1
_geom_torsion_atom_site_label_2
_geom_torsion_atom_site_label_3
_geom_torsion_atom_site_label_4
_geom_torsion
_geom_torsion_site_symmetry_1
_geom_torsion_site_symmetry_2
_geom_torsion_site_symmetry_3
_geom_torsion_site_symmetry_4
_geom_torsion_publ_flag
Pt1 N1 C1 C2 -176.6(7) . . . . ?
Pt1 N1 C5 C4 176.8(6) . . . . ?
Pt1 N1 C5 C6 -2.6(8) . . . . ?
Pt1 N2 C12 N3 -175.4(5) . . . . ?
Pt1 N2 C12 C19 13.8(10) . . . . ?
Pt1 N2 C13 C14 -8.7(10) . . . . ?
Pt1 N2 C13 C18 176.1(5) . . . . ?
P1 C20 C21 C22 178.9(7) . . . . ?
P1 C25 C26 C27 -179.7(8) . . . . ?
P1 C25 C30 C29 -179.3(7) . . . . ?
P1 C31 C32 C33 -178.2(7) . . . . ?
P1 C31 C36 C35 177.1(7) . . . . ?
F1 C7 C8 C9 -179.3(8) . . . . ?
O1 P1 C20 C19 -71.3(7) . . . . ?
O1 P1 C20 C21 109.9(7) . . . . ?
O1 P1 C25 C26 149.9(7) . . . . ?
O1 P1 C25 C30 -31.0(8) . . . . ?
O1 P1 C31 C32 158.8(7) . . . . ?
O1 P1 C31 C36 -20.2(7) . . . . ?
N1 C1 C2 C3 0.9(13) . . . . ?
N1 C5 C6 C7 -176.0(7) . . . . ?
N1 C5 C6 C11 -0.3(9) . . . . ?
C1 N1 C5 C4 -0.1(11) . . . . ?
C1 N1 C5 C6 -179.6(7) . . . . ?
C1 C2 C3 C4 -1.9(14) . . . . ?
F2 C9 C10 C11 179.3(7) . . . . ?
N2 C12 C19 C20 51.7(10) . . . . ?
N2 C12 C19 C24 -136.9(7) . . . . ?
N2 C13 C14 C15 -172.9(7) . . . . ?
N2 C13 C18 N3 -0.1(8) . . . . ?
N2 C13 C18 C17 174.6(7) . . . . ?
C2 C3 C4 C5 2.0(14) . . . . ?
N3 C12 C19 C20 -119.0(8) . . . . ?
N3 C12 C19 C24 52.4(9) . . . . ?
C3 C4 C5 N1 -1.0(12) . . . . ?
C3 C4 C5 C6 178.4(8) . . . . ?
C4 C5 C6 C7 4.6(13) . . . . ?
C4 C5 C6 C11 -179.7(8) . . . . ?
C5 N1 C1 C2 0.2(12) . . . . ?
C5 C6 C7 F1 -5.2(13) . . . . ?
C5 C6 C7 C8 177.2(8) . . . . ?
C5 C6 C11 Pt1 3.2(8) . . . . ?
C5 C6 C11 C10 -177.3(7) . . . . ?
C6 C7 C8 C9 -1.6(14) . . . . ?
C7 C6 C11 Pt1 179.0(6) . . . . ?
C7 C6 C11 C10 -1.5(11) . . . . ?
C7 C8 C9 F2 -179.1(8) . . . . ?
C7 C8 C9 C10 1.4(14) . . . . ?
C8 C9 C10 C11 -1.2(13) . . . . ?
C9 C10 C11 Pt1 -179.4(6) . . . . ?
C9 C10 C11 C6 1.2(11) . . . . ?
C11 C6 C7 F1 179.4(7) . . . . ?
C11 C6 C7 C8 1.8(13) . . . . ?
C12 N2 C13 C14 175.3(7) . . . . ?
C12 N2 C13 C18 0.1(7) . . . . ?
C12 N3 C18 C13 0.1(8) . . . . ?
C12 N3 C18 C17 -174.0(8) . . . . ?
C12 C19 C20 P1 -6.3(10) . . . . ?
C12 C19 C20 C21 172.5(7) . . . . ?
C12 C19 C24 C23 -173.5(8) . . . . ?
C13 N2 C12 N3 0.0(8) . . . . ?
C13 N2 C12 C19 -170.8(6) . . . . ?
C13 C14 C15 C16 -1.4(13) . . . . ?
C14 C13 C18 N3 -175.9(6) . . . . ?
C14 C13 C18 C17 -1.2(11) . . . . ?
C14 C15 C16 C17 0.1(15) . . . . ?
C15 C16 C17 C18 0.7(14) . . . . ?
C16 C17 C18 N3 173.3(8) . . . . ?
C16 C17 C18 C13 -0.1(12) . . . . ?
C18 N3 C12 N2 -0.1(8) . . . . ?
C18 N3 C12 C19 171.3(6) . . . . ?
C18 C13 C14 C15 1.9(11) . . . . ?
C19 C20 C21 C22 0.1(13) . . . . ?
C20 P1 O1 Pt1 51.9(5) . . . . ?
C20 P1 C25 C26 -89.1(8) . . . . ?
C20 P1 C25 C30 90.0(8) . . . . ?
C20 P1 C31 C32 34.9(8) . . . . ?
C20 P1 C31 C36 -144.1(6) . . . . ?
C20 C19 C24 C23 -1.8(12) . . . . ?
C20 C21 C22 C23 -0.4(15) . . . . ?
C21 C22 C23 C24 -0.4(15) . . . . ?
C22 C23 C24 C19 1.5(14) . . . . ?
C24 C19 C20 P1 -177.8(6) . . . . ?
C24 C19 C20 C21 1.0(11) . . . . ?
C25 P1 O1 Pt1 170.4(4) . . . . ?
C25 P1 C20 C19 170.2(6) . . . . ?
C25 P1 C20 C21 -8.6(8) . . . . ?
C25 P1 C31 C32 -82.4(7) . . . . ?
C25 P1 C31 C36 98.6(7) . . . . ?
C25 C26 C27 C28 -2.2(16) . . . . ?
C26 C25 C30 C29 -0.2(14) . . . . ?
C26 C27 C28 C29 2.0(18) . . . . ?
C27 C28 C29 C30 -1.0(18) . . . . ?
C28 C29 C30 C25 0.1(16) . . . . ?
C30 C25 C26 C27 1.3(14) . . . . ?
C31 P1 O1 Pt1 -70.2(4) . . . . ?
C31 P1 C20 C19 52.4(7) . . . . ?
C31 P1 C20 C21 -126.4(7) . . . . ?
C31 P1 C25 C26 28.7(8) . . . . ?
C31 P1 C25 C30 -152.3(7) . . . . ?
C31 C32 C33 C34 0.0(14) . . . . ?
C32 C31 C36 C35 -1.9(12) . . . . ?
C32 C33 C34 C35 0.3(16) . . . . ?
C33 C34 C35 C36 -1.5(16) . . . . ?
C34 C35 C36 C31 2.3(14) . . . . ?
C36 C31 C32 C33 0.8(12) . . . . ?
